data_2021660
loop_
_publ_author_name
'Zhu, Jingyan'
'Yan, Shan'
'Xiao, Hongping'
'Jiang, Jun'
'Li, Xinhua'

_publ_section_title
;
 Nickel(II) cluster-based mixed-cation coordination polymer synthesized
 from 2-mercaptobenzoic acid and its application
;
_journal_coeditor_code YP3179
_journal_issue 7
_journal_name_full 'Acta Crystallographica Section C'
_journal_page_first
;
;
_journal_paper_doi 10.1107/S2053229619007368
_journal_volume 75
_journal_year 2019
_chemical_formula_iupac '[Ni8 Na Cl2 (O H)3 (C7 H4 O2 S)6]'
_chemical_formula_sum 'C42 H27 Cl2 Na Ni8 O15 S6'
_chemical_formula_weight 1527.56
_chemical_name_systematic
Poly[hexakis[\m~4~-(2-carboxylatophenyl)sulfanido]di-\m~3~-chlorido-tri-\m~2~-hydroxido-octanickel(II)sodium(I)]
_space_group_crystal_system hexagonal
_space_group_IT_number 176
_space_group_name_Hall '-P 6c'
_space_group_name_H-M_alt 'P 63/m'
_symmetry_space_group_name_Hall '-P 6c'
_symmetry_space_group_name_H-M 'P 63/m'
_atom_sites_solution_hydrogens mixed
_audit_creation_method SHELXL-2018/3
_cell_angle_alpha 90
_cell_angle_beta 90
_cell_angle_gamma 120
_cell_formula_units_Z 2
_cell_length_a 13.2027(7)
_cell_length_b 13.2027(7)
_cell_length_c 18.3116(12)
_cell_measurement_reflns_used 7580
_cell_measurement_temperature 100(2)
_cell_measurement_theta_max 28.1982
_cell_measurement_theta_min 2.8501
_cell_volume 2764.3(3)
_computing_cell_refinement
;
APEX3 (Bruker, 2014)
;
_computing_data_collection
;
APEX3 (Bruker, 2014)
;
_computing_data_reduction
;
APEX3 (Bruker, 2014)
;
_computing_publication_material
;
SHELXL2018 (Sheldrick, 2015b)
;
_computing_structure_refinement
;
SHELXL2018 (Sheldrick, 2015b) and OLEX2 (Dolomanov <i>et al.</i>,
2009)
;
_computing_structure_solution
;
SHELXT (Sheldrick, 2015a)
;
_diffrn_ambient_temperature 100(2)
_diffrn_measured_fraction_theta_full 0.996
_diffrn_measured_fraction_theta_max 0.996
_diffrn_measurement_device_type 'Bruker APEXIII area-detector'
_diffrn_measurement_method '\w scans'
_diffrn_radiation_type MoK\a
_diffrn_radiation_wavelength 0.71073
_diffrn_reflns_av_R_equivalents 0.0552
_diffrn_reflns_av_unetI/netI 0.0247
_diffrn_reflns_limit_h_max 15
_diffrn_reflns_limit_h_min -15
_diffrn_reflns_limit_k_max 15
_diffrn_reflns_limit_k_min -14
_diffrn_reflns_limit_l_max 21
_diffrn_reflns_limit_l_min -18
_diffrn_reflns_number 19761
_diffrn_reflns_theta_full 24.989
_diffrn_reflns_theta_max 24.989
_diffrn_reflns_theta_min 2.100
_exptl_absorpt_coefficient_mu 3.054
_exptl_absorpt_correction_T_max 0.2627
_exptl_absorpt_correction_T_min 0.1871
_exptl_absorpt_correction_type multi-scan
_exptl_absorpt_process_details
;(SADABS; Krause, L., Herbst-Irmer, R., Sheldrick G.M. & Stalke D.,
 J. Appl. Cryst. 48 (2015) 3-10)
;
_exptl_crystal_colour black
_exptl_crystal_density_diffrn 1.835
_exptl_crystal_description prism
_exptl_crystal_F_000 1528
_exptl_crystal_size_max 0.2
_exptl_crystal_size_mid 0.2
_exptl_crystal_size_min 0.15
_refine_diff_density_max 2.972
_refine_diff_density_min -2.100
_refine_ls_extinction_method none
_refine_ls_goodness_of_fit_ref 1.021
_refine_ls_hydrogen_treatment constr
_refine_ls_matrix_type full
_refine_ls_number_parameters 118
_refine_ls_number_reflns 1679
_refine_ls_number_restraints 1
_refine_ls_restrained_S_all 1.020
_refine_ls_R_factor_all 0.0767
_refine_ls_R_factor_gt 0.0683
_refine_ls_shift/su_max 0.000
_refine_ls_shift/su_mean 0.000
_refine_ls_structure_factor_coef Fsqd
_refine_ls_weighting_details 'w=1/[\s^2^(Fo^2^)+(0.1205P)^2^+36.4479P] where P=(Fo^2^+2Fc^2^)/3'
_refine_ls_weighting_scheme calc
_refine_ls_wR_factor_gt 0.2054
_refine_ls_wR_factor_ref 0.2134
_reflns_number_gt 1442
_reflns_number_total 1679
_reflns_threshold_expression 'I > 2\s(I)'
_cod_data_source_file yp3179sup1.cif
_cod_data_source_block I
_cod_database_code 2021660
_shelx_space_group_comment
;
The symmetry employed for this shelxl refinement is uniquely defined
by the following loop, which should always be used as a source of
symmetry information in preference to the above space-group names.
They are only intended as comments.
;

loop_
_space_group_symop_operation_xyz
'x, y, z'
'-y, x-y, z'
'-x+y, -x, z'
'-x, -y, z+1/2'
'y, -x+y, z+1/2'
'x-y, x, z+1/2'
'-x, -y, -z'
'y, -x+y, -z'
'x-y, x, -z'
'x, y, -z-1/2'
'-y, x-y, -z-1/2'
'-x+y, -x, -z-1/2'

loop_
_atom_site_type_symbol
_atom_site_label
_atom_site_fract_x
_atom_site_fract_y
_atom_site_fract_z
_atom_site_U_iso_or_equiv
_atom_site_adp_type
_atom_site_calc_flag
_atom_site_occupancy
Ni Ni1 0.000000 0.000000 0.66416(11) 0.0402(6) Uani d 1
Na Na1 0.000000 0.000000 0.500000 0.0176(14) Uani d 1
O O1 0.0313(5) 0.1424(5) 0.5905(3) 0.0274(12) Uani d 1
C C1 0.1634(7) 0.5226(7) 0.4667(5) 0.0321(19) Uani d 1
H H1 0.189294 0.584615 0.432392 0.039 Uiso calc 1
S S1 0.04395(18) 0.47486(16) 0.67157(10) 0.0244(5) Uani d 1
Ni Ni2 0.02284(14) 0.34698(12) 0.750000 0.0270(5) Uani d 1
O O2 0.0062(6) 0.2348(5) 0.6813(3) 0.0363(15) Uani d 1
C C2 0.1567(8) 0.4172(9) 0.4466(5) 0.040(2) Uani d 1
H H2 0.180219 0.407978 0.399222 0.048 Uiso calc 1
O O3 -0.1104(7) 0.0167(7) 0.750000 0.042(2) Uani d 1
H H3A -0.080237 0.090589 0.750000 0.063 Uiso d 1
Ni Ni3 0.18990(13) 0.57426(12) 0.750000 0.0269(5) Uani d 1
Cl Cl3 0.333333 0.666667 0.82575(19) 0.0317(8) Uani d 1
C C3 0.1158(7) 0.3279(8) 0.4958(4) 0.0320(19) Uani d 1
H H3 0.109301 0.255836 0.481263 0.038 Uiso calc 1
C C4 0.0830(6) 0.3384(7) 0.5672(4) 0.0242(16) Uani d 1
C C7 0.0394(7) 0.2348(6) 0.6151(4) 0.0250(17) Uani d 1
C C6 0.1325(7) 0.5365(7) 0.5366(4) 0.0276(17) Uani d 1
H H6 0.139475 0.609197 0.550159 0.033 Uiso calc 1
C C5 0.0916(6) 0.4465(7) 0.5871(4) 0.0225(16) Uani d 1

loop_
_atom_site_aniso_label
_atom_site_aniso_U_11
_atom_site_aniso_U_22
_atom_site_aniso_U_33
_atom_site_aniso_U_12
_atom_site_aniso_U_13
_atom_site_aniso_U_23
Ni1 0.0446(8) 0.0446(8) 0.0312(12) 0.0223(4) 0.000 0.000
Na1 0.021(2) 0.021(2) 0.011(3) 0.0105(10) 0.000 0.000
O1 0.029(3) 0.027(3) 0.029(3) 0.016(2) -0.009(2) -0.013(2)
C1 0.029(4) 0.030(4) 0.026(4) 0.006(3) -0.002(3) 0.004(3)
S1 0.0367(11) 0.0255(10) 0.0168(10) 0.0198(9) -0.0023(8) -0.0010(7)
Ni2 0.0475(10) 0.0231(8) 0.0158(7) 0.0217(7) 0.000 0.000
O2 0.073(4) 0.025(3) 0.016(3) 0.028(3) -0.001(3) -0.002(2)
C2 0.040(5) 0.053(6) 0.022(4) 0.018(4) 0.003(4) -0.007(4)
O3 0.025(4) 0.023(4) 0.080(7) 0.013(4) 0.000 0.000
Ni3 0.0299(8) 0.0274(8) 0.0227(8) 0.0139(6) 0.000 0.000
Cl3 0.0356(12) 0.0356(12) 0.0241(17) 0.0178(6) 0.000 0.000
C3 0.030(4) 0.031(4) 0.029(4) 0.011(4) 0.004(3) -0.007(3)
C4 0.023(4) 0.030(4) 0.018(4) 0.012(3) -0.008(3) -0.007(3)
C7 0.028(4) 0.021(4) 0.027(4) 0.013(3) -0.011(3) -0.005(3)
C6 0.029(4) 0.030(4) 0.025(4) 0.016(3) -0.007(3) -0.002(3)
C5 0.026(4) 0.028(4) 0.016(4) 0.015(3) -0.006(3) -0.002(3)

loop_
_atom_type_symbol
_atom_type_description
_atom_type_scat_dispersion_real
_atom_type_scat_dispersion_imag
_atom_type_scat_source
C C 0.0033 0.0016 'International Tables Vol C Tables 4.2.6.8 and 6.1.1.4'
H H 0.0000 0.0000 'International Tables Vol C Tables 4.2.6.8 and 6.1.1.4'
Ni Ni 0.3393 1.1124 'International Tables Vol C Tables 4.2.6.8 and 6.1.1.4'
O O 0.0106 0.0060 'International Tables Vol C Tables 4.2.6.8 and 6.1.1.4'
S S 0.1246 0.1234 'International Tables Vol C Tables 4.2.6.8 and 6.1.1.4'
Cl Cl 0.1484 0.1585 'International Tables Vol C Tables 4.2.6.8 and 6.1.1.4'
Na Na 0.0362 0.0249 'International Tables Vol C Tables 4.2.6.8 and 6.1.1.4'

loop_
_geom_angle_atom_site_label_1
_geom_angle_atom_site_label_2
_geom_angle_atom_site_label_3
_geom_angle_site_symmetry_1
_geom_angle_site_symmetry_3
_geom_angle
O1 Ni1 O1 2 3 85.7(2)
O1 Ni1 O1 2 . 85.7(2)
O1 Ni1 O1 3 . 85.7(2)
O1 Ni1 O3 2 3 172.3(2)
O1 Ni1 O3 3 3 101.7(2)
O1 Ni1 O3 . 3 96.7(2)
O1 Ni1 O3 2 2 101.7(2)
O1 Ni1 O3 3 2 96.7(2)
O1 Ni1 O3 . 2 172.3(2)
O3 Ni1 O3 3 2 75.7(2)
O1 Ni1 O3 2 . 96.7(2)
O1 Ni1 O3 3 . 172.3(2)
O1 Ni1 O3 . . 101.7(2)
O3 Ni1 O3 3 . 75.7(2)
O3 Ni1 O3 2 . 75.7(2)
O1 Ni1 Na1 2 . 51.76(14)
O1 Ni1 Na1 3 . 51.76(14)
O1 Ni1 Na1 . . 51.76(14)
O3 Ni1 Na1 3 . 134.86(15)
O3 Ni1 Na1 2 . 134.86(15)
O3 Ni1 Na1 . . 134.86(15)
O1 Na1 O1 7_556 9_556 76.9(2)
O1 Na1 O1 7_556 3 103.1(2)
O1 Na1 O1 9_556 3 180.0(2)
O1 Na1 O1 7_556 8_556 76.9(2)
O1 Na1 O1 9_556 8_556 76.9(2)
O1 Na1 O1 3 8_556 103.1(2)
O1 Na1 O1 7_556 2 103.1(2)
O1 Na1 O1 9_556 2 103.1(2)
O1 Na1 O1 3 2 76.9(2)
O1 Na1 O1 8_556 2 180.0
O1 Na1 O1 7_556 . 180.0
O1 Na1 O1 9_556 . 103.1(2)
O1 Na1 O1 3 . 76.9(2)
O1 Na1 O1 8_556 . 103.1(2)
O1 Na1 O1 2 . 76.9(2)
O1 Na1 Ni1 7_556 7_556 45.91(14)
O1 Na1 Ni1 9_556 7_556 45.91(14)
O1 Na1 Ni1 3 7_556 134.09(14)
O1 Na1 Ni1 8_556 7_556 45.91(14)
O1 Na1 Ni1 2 7_556 134.09(14)
O1 Na1 Ni1 . 7_556 134.09(14)
O1 Na1 Ni1 7_556 . 134.09(14)
O1 Na1 Ni1 9_556 . 134.09(14)
O1 Na1 Ni1 3 . 45.91(14)
O1 Na1 Ni1 8_556 . 134.09(14)
O1 Na1 Ni1 2 . 45.91(14)
O1 Na1 Ni1 . . 45.91(14)
Ni1 Na1 Ni1 7_556 . 180.0
C7 O1 Ni1 . . 120.3(5)
C7 O1 Na1 . . 156.2(5)
Ni1 O1 Na1 . . 82.32(18)
C6 C1 C2 . . 120.0(8)
C6 C1 H1 . . 120.0
C2 C1 H1 . . 120.0
C5 S1 Ni2 . . 109.9(3)
C5 S1 Ni3 . . 113.1(3)
Ni2 S1 Ni3 . . 76.34(8)
O2 Ni2 O2 . 10_557 84.5(3)
O2 Ni2 S1 . 10_557 179.2(2)
O2 Ni2 S1 10_557 10_557 95.24(17)
O2 Ni2 S1 . . 95.24(17)
O2 Ni2 S1 10_557 . 179.2(2)
S1 Ni2 S1 10_557 . 84.98(11)
O2 Ni2 Ni3 . . 126.1(2)
O2 Ni2 Ni3 10_557 . 126.1(2)
S1 Ni2 Ni3 10_557 . 53.55(6)
S1 Ni2 Ni3 . . 53.55(6)
C7 O2 Ni2 . . 136.7(5)
C3 C2 C1 . . 119.2(8)
C3 C2 H2 . . 120.4
C1 C2 H2 . . 120.4
Ni1 O3 Ni1 . 10_557 89.7(3)
Ni1 O3 H3A . . 99.1
Ni1 O3 H3A 10_557 . 99.1
Cl3 Ni3 Cl3 . 10_557 79.68(15)
Cl3 Ni3 S1 . 10_557 100.02(9)
Cl3 Ni3 S1 10_557 10_557 178.18(9)
Cl3 Ni3 S1 . . 178.18(9)
Cl3 Ni3 S1 10_557 . 100.02(9)
S1 Ni3 S1 10_557 . 80.22(11)
Cl3 Ni3 Ni2 . . 128.77(7)
Cl3 Ni3 Ni2 10_557 . 128.77(7)
S1 Ni3 Ni2 10_557 . 50.11(6)
S1 Ni3 Ni2 . . 50.11(6)
Cl3 Ni3 Ni3 . 3_565 48.32(5)
Cl3 Ni3 Ni3 10_557 3_565 48.32(5)
S1 Ni3 Ni3 10_557 3_565 132.64(7)
S1 Ni3 Ni3 . 3_565 132.64(7)
Ni2 Ni3 Ni3 . 3_565 174.64(8)
Cl3 Ni3 Ni3 . 2_665 48.32(5)
Cl3 Ni3 Ni3 10_557 2_665 48.32(5)
S1 Ni3 Ni3 10_557 2_665 130.25(7)
S1 Ni3 Ni3 . 2_665 130.25(7)
Ni2 Ni3 Ni3 . 2_665 114.64(8)
Ni3 Ni3 Ni3 3_565 2_665 59.9990(10)
Ni3 Cl3 Ni3 3_565 2_665 83.36(11)
Ni3 Cl3 Ni3 3_565 . 83.36(11)
Ni3 Cl3 Ni3 2_665 . 83.36(11)
C2 C3 C4 . . 122.6(8)
C2 C3 H3 . . 118.7
C4 C3 H3 . . 118.7
C3 C4 C5 . . 117.6(7)
C3 C4 C7 . . 117.3(7)
C5 C4 C7 . . 125.1(7)
O1 C7 O2 . . 118.4(7)
O1 C7 C4 . . 119.4(7)
O2 C7 C4 . . 122.2(7)
C1 C6 C5 . . 121.2(8)
C1 C6 H6 . . 119.4
C5 C6 H6 . . 119.4
C6 C5 C4 . . 119.4(7)
C6 C5 S1 . . 115.3(6)
C4 C5 S1 . . 125.2(6)

loop_
_geom_bond_atom_site_label_1
_geom_bond_atom_site_label_2
_geom_bond_site_symmetry_2
_geom_bond_distance
Ni1 O1 2 2.179(6)
Ni1 O1 3 2.179(6)
Ni1 O1 . 2.179(6)
Ni1 O3 3 2.229(6)
Ni1 O3 2 2.229(6)
Ni1 O3 . 2.229(6)
Ni1 Na1 . 3.006(2)
Na1 O1 7_556 2.382(5)
Na1 O1 9_556 2.382(5)
Na1 O1 3 2.382(5)
Na1 O1 8_556 2.382(5)
Na1 O1 2 2.382(5)
Na1 O1 . 2.382(5)
O1 C7 . 1.254(9)
C1 C6 . 1.383(12)
C1 C2 . 1.398(13)
C1 H1 . 0.9500
S1 C5 . 1.778(8)
S1 Ni2 . 2.126(2)
S1 Ni3 . 2.229(2)
Ni2 O2 . 1.870(5)
Ni2 O2 10_557 1.870(5)
Ni2 Ni3 . 2.693(2)
O2 C7 . 1.288(10)
C2 C3 . 1.362(13)
C2 H2 . 0.9500
O3 H3A . 0.8498
Ni3 Cl3 . 2.165(2)
Ni3 Cl3 10_557 2.165(2)
Ni3 Ni3 3_565 2.880(3)
Ni3 Ni3 2_665 2.880(3)
C3 C4 . 1.406(11)
C3 H3 . 0.9500
C4 C5 . 1.422(11)
C4 C7 . 1.478(11)
C6 C5 . 1.386(11)
C6 H6 . 0.9500

loop_
_geom_torsion_atom_site_label_1
_geom_torsion_atom_site_label_2
_geom_torsion_atom_site_label_3
_geom_torsion_atom_site_label_4
_geom_torsion_site_symmetry_1
_geom_torsion
O2 Ni2 O2 C7 10_557 -152.7(7)
S1 Ni2 O2 C7 . 26.6(8)
Ni3 Ni2 O2 C7 . -21.3(9)
C6 C1 C2 C3 . 2.1(13)
C1 C2 C3 C4 . -1.8(14)
C2 C3 C4 C5 . 1.1(12)
C2 C3 C4 C7 . 179.6(8)
Ni1 O1 C7 O2 . -13.5(9)
Na1 O1 C7 O2 . 146.1(10)
Ni1 O1 C7 C4 . 168.2(5)
Na1 O1 C7 C4 . -32.1(17)
Ni2 O2 C7 O1 . 165.9(6)
Ni2 O2 C7 C4 . -15.8(13)
C3 C4 C7 O1 . -1.3(11)
C5 C4 C7 O1 . 177.1(7)
C3 C4 C7 O2 . -179.5(8)
C5 C4 C7 O2 . -1.1(12)
C2 C1 C6 C5 . -1.7(12)
C1 C6 C5 C4 . 1.0(11)
C1 C6 C5 S1 . -174.8(6)
C3 C4 C5 C6 . -0.7(11)
C7 C4 C5 C6 . -179.1(7)
C3 C4 C5 S1 . 174.7(6)
C7 C4 C5 S1 . -3.7(11)
Ni2 S1 C5 C6 . -166.7(5)
Ni3 S1 C5 C6 . -83.5(6)
Ni2 S1 C5 C4 . 17.8(7)
Ni3 S1 C5 C4 . 100.9(6)

_cod_database_fobs_code 2021660
